data_2238847
loop_
_publ_author_name
'Kubono, Koji'
'Tani, Keita'
'Yokoi, Kunihiko'
'Shinmyozu, Teruo'
'Goto, Kenta'

_publ_section_title
;
 Di-<i>{\m</i>}~2~-acetato-1:2<i>{\k</i>}^2^<i>O</i>:<i>O</i>';2:3<i>{\k</i>}^2^<i>O</i>:<i>O</i>'-bis{<i>{\m</i>}~2~-4,4'-dichloro-2,2'-[2,2-dimethylpropane-1,3-diylbis(nitrilomethanylylidene)]diphenolato}-1:2<i>{\k</i>}^6^<i>O</i>,<i>N</i>,<i>N</i>',<i>O</i>':<i>O</i>,<i>O</i>';2:3<i>{\k</i>}^6^<i>O</i>,<i>O</i>':<i>O</i>,<i>N</i>,<i>N</i>',<i>O</i>'-tricadmium
;
_journal_issue 12
_journal_name_full 'Acta Crystallographica Section E'
_journal_page_first m629
_journal_page_last m630
_journal_paper_doi 10.1107/S1600536813029413
_journal_volume 69
_journal_year 2013
_chemical_formula_iupac '[Cd3 (C19 H18 Cl2 N2 O2)2 (C2 H3 O2)2]'
_chemical_formula_moiety 'C42 H42 Cd3 Cl4 N4 O8'
_chemical_formula_sum 'C42 H42 Cd3 Cl4 N4 O8'
_chemical_formula_weight 1209.83
_chemical_name_systematic
Di-<i>\m</i>~2~-acetato-1:2<i>\k</i>^2^<i>O</i>:<i>O</i>';2:3<i>\k</i>^2^<i>O</i>:<i>O</i>'-bis{<i>\m</i>~2~-4,4'-dichloro-2,2'-[2,2-dimethylpropane-1,3-diylbis(nitrilomethanylylidene)]diphenolato}-1:2<i>\k</i>^6^<i>O</i>,<i>N</i>,<i>N</i>',<i>O</i>':<i>O</i>,<i>O</i>';2:3<i>\k</i>^6^<i>O</i>,<i>O</i>':<i>O</i>,<i>N</i>,<i>N</i>',<i>O</i>'-tricadmium(II)
_space_group_IT_number 61
_symmetry_cell_setting orthorhombic
_symmetry_space_group_name_Hall '-P 2ac 2ab'
_symmetry_space_group_name_H-M 'P b c a'
_atom_sites_solution_hydrogens geom
_atom_sites_solution_primary direct
_atom_sites_solution_secondary difmap
_cell_angle_alpha 90.0000
_cell_angle_beta 90.0000
_cell_angle_gamma 90.0000
_cell_formula_units_Z 4
_cell_length_a 19.3078(15)
_cell_length_b 11.2651(8)
_cell_length_c 20.535(3)
_cell_measurement_reflns_used 65865
_cell_measurement_temperature 123
_cell_measurement_theta_max 27.45
_cell_measurement_theta_min 3.16
_cell_volume 4466.5(8)
_computing_cell_refinement 'RAPID-AUTO (Rigaku, 2006)'
_computing_data_collection 'RAPID-AUTO (Rigaku, 2006)'
_computing_data_reduction 'RAPID-AUTO (Rigaku, 2006)'
_computing_molecular_graphics 'PLATON (Spek, 2009)'
_computing_publication_material 'CrystalStructure (Rigaku, 2010)'
_computing_structure_refinement 'SHELXL97 (Sheldrick, 2008)'
_computing_structure_solution 'SIR92 (Altomare, <i>et al.</i>, 1993)'
_diffrn_ambient_temperature 123
_diffrn_detector_area_resol_mean 10.00
_diffrn_measured_fraction_theta_full 0.996
_diffrn_measured_fraction_theta_max 0.996
_diffrn_measurement_device_type 'Rigaku RAPID-HR'
_diffrn_measurement_method \w
_diffrn_radiation_type 'Mo K\a'
_diffrn_radiation_wavelength 0.71075
_diffrn_reflns_av_R_equivalents 0.0252
_diffrn_reflns_limit_h_max 24
_diffrn_reflns_limit_h_min -24
_diffrn_reflns_limit_k_max 14
_diffrn_reflns_limit_k_min -14
_diffrn_reflns_limit_l_max 26
_diffrn_reflns_limit_l_min -26
_diffrn_reflns_number 70676
_diffrn_reflns_theta_full 27.47
_diffrn_reflns_theta_max 27.48
_diffrn_standards_number 0
_exptl_absorpt_coefficient_mu 1.710
_exptl_absorpt_correction_T_max 0.828
_exptl_absorpt_correction_T_min 0.727
_exptl_absorpt_correction_type multi-scan
_exptl_absorpt_process_details '(ABSCOR; Higashi, 1995)'
_exptl_crystal_colour colorless
_exptl_crystal_density_diffrn 1.799
_exptl_crystal_density_method 'not measured'
_exptl_crystal_description prism
_exptl_crystal_F_000 2392.00
_exptl_crystal_size_max 0.210
_exptl_crystal_size_mid 0.160
_exptl_crystal_size_min 0.110
_refine_diff_density_max 0.430
_refine_diff_density_min -0.840
_refine_ls_extinction_method none
_refine_ls_goodness_of_fit_ref 1.000
_refine_ls_hydrogen_treatment constr
_refine_ls_number_parameters 280
_refine_ls_number_reflns 5107
_refine_ls_number_restraints 0
_refine_ls_R_factor_gt 0.0186
_refine_ls_shift/su_max 0.002
_refine_ls_structure_factor_coef Fsqd
_refine_ls_weighting_details 'w = 1/[\s^2^(Fo^2^)+(0.0430P)^2^+1.9282P] where P=(Fo^2^+2Fc^2^)/3'
_refine_ls_weighting_scheme calc
_refine_ls_wR_factor_ref 0.0580
_reflns_number_gt 4990
_reflns_number_total 5107
_reflns_threshold_expression F^2^>2.0\s(F^2^)
_cod_data_source_file cq2008.cif
_cod_data_source_block I
_cod_database_code 2238847

loop_
_symmetry_equiv_pos_site_id
_symmetry_equiv_pos_as_xyz
1 +X,+Y,+Z
2 1/2-X,1/2+Y,+Z
3 +X,1/2-Y,1/2+Z
4 1/2-X,-Y,1/2+Z
5 -X,-Y,-Z
6 1/2+X,1/2-Y,-Z
7 -X,1/2+Y,1/2-Z
8 1/2+X,+Y,1/2-Z

loop_
_atom_site_type_symbol
_atom_site_label
_atom_site_fract_x
_atom_site_fract_y
_atom_site_fract_z
_atom_site_U_iso_or_equiv
_atom_site_adp_type
_atom_site_calc_flag
_atom_site_refinement_flags
_atom_site_occupancy
_atom_site_symmetry_multiplicity
Cd Cd1 0.362773(5) 0.859740(9) 0.441968(5) 0.02095(5) Uani d . 1.0 8
Cd Cd2 0.5000 1.0000 0.5000 0.01883(5) Uani d . 1.0 4
Cl Cl1 0.51482(2) 1.15865(3) 0.144318(18) 0.02734(8) Uani d . 1.0 8
Cl Cl2 0.20809(2) 1.33156(4) 0.66126(2) 0.03710(10) Uani d . 1.0 8
O O1 0.45450(5) 0.95298(10) 0.40088(5) 0.0225(2) Uani d . 1.0 8
O O2 0.38433(5) 0.99130(10) 0.52101(6) 0.0257(3) Uani d . 1.0 8
O O3 0.40248(6) 0.70129(10) 0.48903(5) 0.0250(3) Uani d . 1.0 8
O O4 0.49801(6) 0.79948(11) 0.51990(7) 0.0299(3) Uani d . 1.0 8
N N1 0.32621(6) 0.85897(10) 0.33787(6) 0.0212(3) Uani d . 1.0 8
N N2 0.25153(6) 0.89528(12) 0.46924(6) 0.0251(3) Uani d . 1.0 8
C C1 0.46601(7) 0.99631(12) 0.34260(7) 0.0194(3) Uani d . 1.0 8
C C2 0.52539(7) 1.06800(13) 0.33204(7) 0.0226(3) Uani d . 1.0 8
C C3 0.53978(8) 1.11685(13) 0.27195(7) 0.0237(3) Uani d . 1.0 8
C C4 0.49576(7) 1.09536(13) 0.21952(7) 0.0214(3) Uani d . 1.0 8
C C5 0.43805(7) 1.02528(13) 0.22745(7) 0.0206(3) Uani d . 1.0 8
C C6 0.42155(7) 0.97504(12) 0.28852(7) 0.0192(3) Uani d . 1.0 8
C C7 0.35682(7) 0.90848(13) 0.28945(7) 0.0208(3) Uani d . 1.0 8
C C8 0.26034(8) 0.79767(13) 0.32396(8) 0.0269(3) Uani d . 1.0 8
C C9 0.19671(8) 0.84468(14) 0.36087(8) 0.0258(3) Uani d . 1.0 8
C C10 0.19962(8) 0.82302(16) 0.43504(8) 0.0300(4) Uani d . 1.0 8
C C11 0.18625(9) 0.97609(16) 0.34678(9) 0.0350(4) Uani d . 1.0 8
C C12 0.13541(9) 0.7716(3) 0.33557(11) 0.0470(6) Uani d . 1.0 8
C C13 0.22970(8) 0.97577(17) 0.50828(8) 0.0267(3) Uani d . 1.0 8
C C14 0.26924(7) 1.06011(15) 0.54673(7) 0.0243(3) Uani d . 1.0 8
C C15 0.22917(8) 1.14259(15) 0.58208(8) 0.0276(4) Uani d . 1.0 8
C C16 0.25948(8) 1.22761(15) 0.62020(7) 0.0280(4) Uani d . 1.0 8
C C17 0.33148(8) 1.23407(15) 0.62587(8) 0.0290(4) Uani d . 1.0 8
C C18 0.37173(8) 1.15406(15) 0.59164(8) 0.0264(4) Uani d . 1.0 8
C C19 0.34295(8) 1.06565(14) 0.55137(7) 0.0224(3) Uani d . 1.0 8
C C20 0.45884(8) 0.71155(13) 0.52040(7) 0.0230(3) Uani d . 1.0 8
C C21 0.47888(10) 0.60752(18) 0.56294(10) 0.0379(4) Uani d . 1.0 8
H H2 0.5561 1.0827 0.3673 0.0271 Uiso calc R 1.0 8
H H3 0.5797 1.1651 0.2663 0.0284 Uiso calc R 1.0 8
H H5 0.4088 1.0104 0.1912 0.0247 Uiso calc R 1.0 8
H H7 0.3342 0.9006 0.2486 0.0250 Uiso calc R 1.0 8
H H8A 0.2661 0.7125 0.3345 0.0322 Uiso calc R 1.0 8
H H8B 0.2510 0.8036 0.2767 0.0322 Uiso calc R 1.0 8
H H10A 0.1534 0.8400 0.4538 0.0360 Uiso calc R 1.0 8
H H10B 0.2099 0.7381 0.4429 0.0360 Uiso calc R 1.0 8
H H11A 0.1455 1.0048 0.3705 0.0420 Uiso calc R 1.0 8
H H11B 0.1793 0.9876 0.2999 0.0420 Uiso calc R 1.0 8
H H11C 0.2272 1.0205 0.3609 0.0420 Uiso calc R 1.0 8
H H12A 0.1283 0.7884 0.2892 0.0564 Uiso calc R 1.0 8
H H12B 0.0935 0.7928 0.3599 0.0564 Uiso calc R 1.0 8
H H12C 0.1452 0.6869 0.3414 0.0564 Uiso calc R 1.0 8
H H13 0.1808 0.9810 0.5127 0.0320 Uiso calc R 1.0 8
H H15 0.1801 1.1390 0.5794 0.0332 Uiso calc R 1.0 8
H H17 0.3524 1.2925 0.6528 0.0348 Uiso calc R 1.0 8
H H18 0.4207 1.1589 0.5954 0.0317 Uiso calc R 1.0 8
H H21A 0.4760 0.6309 0.6088 0.0454 Uiso calc R 1.0 8
H H21B 0.5264 0.5831 0.5527 0.0454 Uiso calc R 1.0 8
H H21C 0.4472 0.5412 0.5548 0.0454 Uiso calc R 1.0 8

loop_
_atom_site_aniso_label
_atom_site_aniso_U_11
_atom_site_aniso_U_22
_atom_site_aniso_U_33
_atom_site_aniso_U_12
_atom_site_aniso_U_13
_atom_site_aniso_U_23
Cd1 0.01340(7) 0.02433(7) 0.02512(8) 0.00059(3) 0.00053(3) 0.00617(4)
Cd2 0.01134(8) 0.02545(9) 0.01971(9) 0.00049(5) 0.00088(5) 0.00179(5)
Cl1 0.02882(18) 0.03126(18) 0.02194(17) -0.00684(14) 0.00090(14) 0.00652(13)
Cl2 0.0367(3) 0.0413(3) 0.0332(2) 0.01901(18) 0.01043(17) 0.00549(17)
O1 0.0169(5) 0.0313(6) 0.0192(5) -0.0029(4) 0.0008(4) 0.0037(4)
O2 0.0130(5) 0.0361(6) 0.0279(6) 0.0022(4) 0.0028(5) -0.0027(5)
O3 0.0213(5) 0.0280(6) 0.0257(5) 0.0032(5) 0.0015(4) 0.0065(4)
O4 0.0257(6) 0.0267(6) 0.0372(7) 0.0003(4) 0.0035(5) 0.0063(5)
N1 0.0161(6) 0.0207(6) 0.0269(7) -0.0006(5) 0.0010(5) -0.0003(5)
N2 0.0147(6) 0.0366(7) 0.0241(7) -0.0010(6) 0.0008(5) 0.0066(5)
C1 0.0156(7) 0.0212(7) 0.0214(7) 0.0021(5) 0.0024(6) 0.0014(5)
C2 0.0158(7) 0.0299(7) 0.0219(7) -0.0024(6) -0.0010(5) 0.0017(6)
C3 0.0177(7) 0.0270(7) 0.0263(7) -0.0040(6) 0.0016(6) 0.0014(6)
C4 0.0210(7) 0.0232(7) 0.0200(7) 0.0003(5) 0.0026(5) 0.0029(6)
C5 0.0187(7) 0.0228(6) 0.0203(7) 0.0007(6) -0.0012(5) -0.0006(6)
C6 0.0157(6) 0.0194(6) 0.0224(7) 0.0010(5) 0.0019(5) -0.0007(5)
C7 0.0176(7) 0.0208(7) 0.0241(7) 0.0008(5) -0.0004(5) -0.0033(6)
C8 0.0214(7) 0.0223(7) 0.0369(8) -0.0065(6) 0.0044(6) -0.0052(6)
C9 0.0176(7) 0.0291(8) 0.0306(8) -0.0044(6) 0.0003(6) -0.0040(6)
C10 0.0177(7) 0.0377(9) 0.0346(9) -0.0084(7) 0.0026(6) 0.0049(7)
C11 0.0314(9) 0.0352(9) 0.0383(9) 0.0094(7) -0.0095(8) 0.0005(8)
C12 0.0240(9) 0.0685(15) 0.0485(12) -0.0192(9) 0.0050(8) -0.0235(11)
C13 0.0124(7) 0.0436(9) 0.0241(7) 0.0026(7) 0.0018(6) 0.0069(7)
C14 0.0163(7) 0.0363(8) 0.0202(7) 0.0053(6) 0.0014(5) 0.0065(6)
C15 0.0168(7) 0.0435(10) 0.0225(8) 0.0096(6) 0.0038(6) 0.0092(6)
C16 0.0263(8) 0.0345(8) 0.0232(7) 0.0124(7) 0.0062(6) 0.0062(6)
C17 0.0266(8) 0.0328(8) 0.0276(8) 0.0027(7) 0.0027(6) 0.0011(7)
C18 0.0181(7) 0.0338(8) 0.0273(8) 0.0029(6) 0.0008(6) 0.0020(6)
C19 0.0151(7) 0.0308(8) 0.0213(7) 0.0033(6) 0.0027(5) 0.0058(6)
C20 0.0210(7) 0.0262(7) 0.0218(7) 0.0046(6) 0.0051(6) 0.0042(6)
C21 0.0333(10) 0.0339(9) 0.0463(11) -0.0015(8) -0.0108(8) 0.0164(8)

loop_
_atom_type_symbol
_atom_type_description
_atom_type_scat_dispersion_real
_atom_type_scat_dispersion_imag
_atom_type_scat_source
C C 0.0033 0.0016
;
International Tables for Crystallography
(1992, Vol. C, Tables 4.2.6.8 and 6.1.1.4)
;
H H 0.0000 0.0000
;
International Tables for Crystallography
(1992, Vol. C, Table 6.1.1.4)
;
O O 0.0106 0.0060
;
International Tables for Crystallography
(1992, Vol. C, Tables 4.2.6.8 and 6.1.1.4)
;
N N 0.0061 0.0033
;
International Tables for Crystallography
(1992, Vol. C, Tables 4.2.6.8 and 6.1.1.4)
;
Cl Cl 0.1484 0.1585
;
International Tables for Crystallography
(1992, Vol. C, Tables 4.2.6.8 and 6.1.1.4)
;
Cd Cd -0.8075 1.2024
;
International Tables for Crystallography
(1992, Vol. C, Tables 4.2.6.8 and 6.1.1.4)
;

loop_
_geom_angle_atom_site_label_1
_geom_angle_atom_site_label_2
_geom_angle_atom_site_label_3
_geom_angle_site_symmetry_1
_geom_angle_site_symmetry_3
_geom_angle
_geom_angle_publ_flag
O1 Cd1 O2 . . 79.30(4) no
O1 Cd1 O3 . . 106.02(5) no
O1 Cd1 N1 . . 83.76(4) no
O1 Cd1 N2 . . 140.20(5) no
O2 Cd1 O3 . . 98.98(5) no
O2 Cd1 N1 . . 138.58(5) no
O2 Cd1 N2 . . 83.07(5) no
O3 Cd1 N1 . . 122.04(4) no
O3 Cd1 N2 . . 111.83(5) no
N1 Cd1 N2 . . 86.44(5) no
O1 Cd2 O1 . 5_676 180.00(6) no
O1 Cd2 O2 . . 77.36(4) no
O1 Cd2 O2 . 5_676 102.64(4) no
O1 Cd2 O4 . . 85.63(5) no
O1 Cd2 O4 . 5_676 94.37(5) no
O1 Cd2 O2 5_676 . 102.64(4) no
O1 Cd2 O2 5_676 5_676 77.36(4) no
O1 Cd2 O4 5_676 . 94.37(5) no
O1 Cd2 O4 5_676 5_676 85.63(5) no
O2 Cd2 O2 . 5_676 180.00(6) no
O2 Cd2 O4 . . 84.69(4) no
O2 Cd2 O4 . 5_676 95.31(4) no
O2 Cd2 O4 5_676 . 95.31(4) no
O2 Cd2 O4 5_676 5_676 84.69(4) no
O4 Cd2 O4 . 5_676 180.00(7) no
Cd1 O1 Cd2 . . 94.46(4) no
Cd1 O1 C1 . . 131.04(9) no
Cd2 O1 C1 . . 131.54(9) no
Cd1 O2 Cd2 . . 94.22(5) no
Cd1 O2 C19 . . 130.77(10) no
Cd2 O2 C19 . . 131.19(10) no
Cd1 O3 C20 . . 116.99(10) no
Cd2 O4 C20 . . 142.52(11) no
Cd1 N1 C7 . . 126.10(10) no
Cd1 N1 C8 . . 117.13(10) no
C7 N1 C8 . . 116.76(13) no
Cd1 N2 C10 . . 115.62(10) no
Cd1 N2 C13 . . 126.45(11) no
C10 N2 C13 . . 117.80(13) no
O1 C1 C2 . . 119.22(13) no
O1 C1 C6 . . 123.16(13) no
C2 C1 C6 . . 117.62(13) no
C1 C2 C3 . . 121.77(14) no
C2 C3 C4 . . 119.95(14) no
Cl1 C4 C3 . . 119.06(11) no
Cl1 C4 C5 . . 120.77(11) no
C3 C4 C5 . . 120.17(14) no
C4 C5 C6 . . 121.20(13) no
C1 C6 C5 . . 119.28(13) no
C1 C6 C7 . . 126.39(13) no
C5 C6 C7 . . 114.28(13) no
N1 C7 C6 . . 128.92(14) no
N1 C8 C9 . . 115.61(13) no
C8 C9 C10 . . 113.76(13) no
C8 C9 C11 . . 110.32(13) no
C8 C9 C12 . . 105.37(14) no
C10 C9 C11 . . 110.26(14) no
C10 C9 C12 . . 106.13(14) no
C11 C9 C12 . . 110.83(15) no
N2 C10 C9 . . 114.13(14) no
N2 C13 C14 . . 129.06(14) no
C13 C14 C15 . . 114.99(13) no
C13 C14 C19 . . 126.08(14) no
C15 C14 C19 . . 118.93(14) no
C14 C15 C16 . . 121.40(15) no
Cl2 C16 C15 . . 120.08(12) no
Cl2 C16 C17 . . 119.27(13) no
C15 C16 C17 . . 120.65(15) no
C16 C17 C18 . . 118.89(15) no
C17 C18 C19 . . 122.53(15) no
O2 C19 C14 . . 123.11(14) no
O2 C19 C18 . . 119.28(14) no
C14 C19 C18 . . 117.60(14) no
O3 C20 O4 . . 126.03(15) no
O3 C20 C21 . . 116.22(14) no
O4 C20 C21 . . 117.74(15) no
C1 C2 H2 . . 119.118 no
C3 C2 H2 . . 119.114 no
C2 C3 H3 . . 120.024 no
C4 C3 H3 . . 120.026 no
C4 C5 H5 . . 119.399 no
C6 C5 H5 . . 119.406 no
N1 C7 H7 . . 115.542 no
C6 C7 H7 . . 115.541 no
N1 C8 H8A . . 108.369 no
N1 C8 H8B . . 108.371 no
C9 C8 H8A . . 108.384 no
C9 C8 H8B . . 108.387 no
H8A C8 H8B . . 107.442 no
N2 C10 H10A . . 108.721 no
N2 C10 H10B . . 108.717 no
C9 C10 H10A . . 108.725 no
C9 C10 H10B . . 108.728 no
H10A C10 H10B . . 107.633 no
C9 C11 H11A . . 109.477 no
C9 C11 H11B . . 109.476 no
C9 C11 H11C . . 109.471 no
H11A C11 H11B . . 109.472 no
H11A C11 H11C . . 109.461 no
H11B C11 H11C . . 109.470 no
C9 C12 H12A . . 109.468 no
C9 C12 H12B . . 109.476 no
C9 C12 H12C . . 109.467 no
H12A C12 H12B . . 109.466 no
H12A C12 H12C . . 109.472 no
H12B C12 H12C . . 109.479 no
N2 C13 H13 . . 115.482 no
C14 C13 H13 . . 115.461 no
C14 C15 H15 . . 119.306 no
C16 C15 H15 . . 119.296 no
C16 C17 H17 . . 120.554 no
C18 C17 H17 . . 120.553 no
C17 C18 H18 . . 118.727 no
C19 C18 H18 . . 118.741 no
C20 C21 H21A . . 109.462 no
C20 C21 H21B . . 109.465 no
C20 C21 H21C . . 109.462 no
H21A C21 H21B . . 109.487 no
H21A C21 H21C . . 109.485 no
H21B C21 H21C . . 109.466 no

loop_
_geom_bond_atom_site_label_1
_geom_bond_atom_site_label_2
_geom_bond_site_symmetry_2
_geom_bond_distance
_geom_bond_publ_flag
Cd1 O1 . 2.2253(11) no
Cd1 O2 . 2.2370(12) no
Cd1 O3 . 2.1698(12) no
Cd1 N1 . 2.2513(13) no
Cd1 N2 . 2.2555(12) no
Cd2 O1 . 2.2794(11) no
Cd2 O1 5_676 2.2794(11) no
Cd2 O2 . 2.2767(10) no
Cd2 O2 5_676 2.2767(10) no
Cd2 O4 . 2.2959(13) no
Cd2 O4 5_676 2.2959(13) no
Cl1 C4 . 1.7403(15) no
Cl2 C16 . 1.7512(17) no
O1 C1 . 1.3115(18) no
O2 C19 . 1.3147(19) no
O3 C20 . 1.2698(19) no
O4 C20 . 1.246(2) no
N1 C7 . 1.2842(19) no
N1 C8 . 1.475(2) no
N2 C10 . 1.470(2) no
N2 C13 . 1.282(3) no
C1 C2 . 1.419(2) no
C1 C6 . 1.424(2) no
C2 C3 . 1.379(2) no
C3 C4 . 1.393(2) no
C4 C5 . 1.375(2) no
C5 C6 . 1.412(2) no
C6 C7 . 1.458(2) no
C8 C9 . 1.538(3) no
C9 C10 . 1.544(3) no
C9 C11 . 1.522(3) no
C9 C12 . 1.532(3) no
C13 C14 . 1.452(3) no
C14 C15 . 1.410(3) no
C14 C19 . 1.428(2) no
C15 C16 . 1.368(3) no
C16 C17 . 1.397(3) no
C17 C18 . 1.382(3) no
C18 C19 . 1.409(3) no
C20 C21 . 1.512(3) no
C2 H2 . 0.950 no
C3 H3 . 0.950 no
C5 H5 . 0.950 no
C7 H7 . 0.950 no
C8 H8A . 0.990 no
C8 H8B . 0.990 no
C10 H10A . 0.990 no
C10 H10B . 0.990 no
C11 H11A . 0.980 no
C11 H11B . 0.980 no
C11 H11C . 0.980 no
C12 H12A . 0.980 no
C12 H12B . 0.980 no
C12 H12C . 0.980 no
C13 H13 . 0.950 no
C15 H15 . 0.950 no
C17 H17 . 0.950 no
C18 H18 . 0.950 no
C21 H21A . 0.980 no
C21 H21B . 0.980 no
C21 H21C . 0.980 no

loop_
_geom_hbond_atom_site_label_D
_geom_hbond_atom_site_label_H
_geom_hbond_atom_site_label_A
_geom_hbond_site_symmetry_A
_geom_hbond_distance_DH
_geom_hbond_distance_HA
_geom_hbond_distance_DA
_geom_hbond_angle_DHA
_geom_hbond_publ_flag
C15 H15 O3 2_555 0.95 2.54 3.248(2) 131 yes

loop_
_geom_torsion_atom_site_label_1
_geom_torsion_atom_site_label_2
_geom_torsion_atom_site_label_3
_geom_torsion_atom_site_label_4
_geom_torsion_site_symmetry_1
_geom_torsion_site_symmetry_3
_geom_torsion_site_symmetry_4
_geom_torsion
_geom_torsion_publ_flag
O1 Cd1 O2 Cd2 . . . -28.74(4) no
O1 Cd1 O2 C19 . . . 130.57(11) no
O2 Cd1 O1 Cd2 . . . 28.71(4) no
O2 Cd1 O1 C1 . . . -133.05(10) no
O1 Cd1 O3 C20 . . . 39.81(8) no
O3 Cd1 O1 Cd2 . . . -67.66(5) no
O3 Cd1 O1 C1 . . . 130.58(9) no
O1 Cd1 N1 C7 . . . -4.33(9) no
O1 Cd1 N1 C8 . . . 176.77(8) no
N1 Cd1 O1 Cd2 . . . 170.75(5) no
N1 Cd1 O1 C1 . . . 8.98(9) no
O1 Cd1 N2 C10 . . . 120.25(8) no
O1 Cd1 N2 C13 . . . -55.53(13) no
N2 Cd1 O1 Cd2 . . . 93.98(7) no
N2 Cd1 O1 C1 . . . -67.79(12) no
O2 Cd1 O3 C20 . . . -41.55(8) no
O3 Cd1 O2 Cd2 . . . 76.00(5) no
O3 Cd1 O2 C19 . . . -124.68(10) no
O2 Cd1 N1 C7 . . . 61.70(12) no
O2 Cd1 N1 C8 . . . -117.20(7) no
N1 Cd1 O2 Cd2 . . . -96.32(6) no
N1 Cd1 O2 C19 . . . 62.99(12) no
O2 Cd1 N2 C10 . . . -175.73(9) no
O2 Cd1 N2 C13 . . . 8.50(10) no
N2 Cd1 O2 Cd2 . . . -172.89(5) no
N2 Cd1 O2 C19 . . . -13.58(10) no
O3 Cd1 N1 C7 . . . -109.35(9) no
O3 Cd1 N1 C8 . . . 71.75(9) no
N1 Cd1 O3 C20 . . . 132.47(7) no
O3 Cd1 N2 C10 . . . -78.79(8) no
O3 Cd1 N2 C13 . . . 105.43(10) no
N2 Cd1 O3 C20 . . . -127.64(8) no
N1 Cd1 N2 C10 . . . 44.42(8) no
N1 Cd1 N2 C13 . . . -131.36(10) no
N2 Cd1 N1 C7 . . . 137.03(10) no
N2 Cd1 N1 C8 . . . -41.86(8) no
O1 Cd2 O2 Cd1 . . . 28.21(4) no
O1 Cd2 O2 C19 . . . -130.97(11) no
O2 Cd2 O1 Cd1 . . . -28.38(4) no
O2 Cd2 O1 C1 . . . 133.23(10) no
O1 Cd2 O2 Cd1 . 5_676 5_676 151.79(4) no
O1 Cd2 O2 C19 . 5_676 5_676 -49.03(11) no
O2 Cd2 O1 Cd1 5_676 . . 151.62(4) no
O2 Cd2 O1 C1 5_676 . . -46.77(10) no
O1 Cd2 O4 C20 . . . -54.67(16) no
O4 Cd2 O1 Cd1 . . . 57.15(5) no
O4 Cd2 O1 C1 . . . -141.24(9) no
O1 Cd2 O4 C20 . 5_676 5_676 -125.33(16) no
O4 Cd2 O1 Cd1 5_676 . . -122.85(5) no
O4 Cd2 O1 C1 5_676 . . 38.76(9) no
O1 Cd2 O2 Cd1 5_676 . . -151.79(4) no
O1 Cd2 O2 C19 5_676 . . 49.03(11) no
O2 Cd2 O1 Cd1 . 5_676 5_676 -151.62(4) no
O2 Cd2 O1 C1 . 5_676 5_676 46.77(10) no
O1 Cd2 O2 Cd1 5_676 5_676 5_676 -28.21(4) no
O1 Cd2 O2 C19 5_676 5_676 5_676 130.97(11) no
O2 Cd2 O1 Cd1 5_676 5_676 5_676 28.38(4) no
O2 Cd2 O1 C1 5_676 5_676 5_676 -133.23(10) no
O1 Cd2 O4 C20 5_676 . . 125.33(16) no
O4 Cd2 O1 Cd1 . 5_676 5_676 122.85(5) no
O4 Cd2 O1 C1 . 5_676 5_676 -38.76(9) no
O1 Cd2 O4 C20 5_676 5_676 5_676 54.67(16) no
O4 Cd2 O1 Cd1 5_676 5_676 5_676 -57.15(5) no
O4 Cd2 O1 C1 5_676 5_676 5_676 141.24(9) no
O2 Cd2 O4 C20 . . . 23.01(16) no
O4 Cd2 O2 Cd1 . . . -58.49(5) no
O4 Cd2 O2 C19 . . . 142.33(11) no
O2 Cd2 O4 C20 . 5_676 5_676 156.99(16) no
O4 Cd2 O2 Cd1 5_676 . . 121.51(5) no
O4 Cd2 O2 C19 5_676 . . -37.67(11) no
O2 Cd2 O4 C20 5_676 . . -156.99(16) no
O4 Cd2 O2 Cd1 . 5_676 5_676 -121.51(5) no
O4 Cd2 O2 C19 . 5_676 5_676 37.67(11) no
O2 Cd2 O4 C20 5_676 5_676 5_676 -23.01(16) no
O4 Cd2 O2 Cd1 5_676 5_676 5_676 58.49(5) no
O4 Cd2 O2 C19 5_676 5_676 5_676 -142.33(11) no
Cd1 O1 C1 C2 . . . 170.40(7) no
Cd1 O1 C1 C6 . . . -9.61(19) no
Cd2 O1 C1 C2 . . . 15.04(18) no
Cd2 O1 C1 C6 . . . -164.98(8) no
Cd1 O2 C19 C14 . . . 12.4(2) no
Cd1 O2 C19 C18 . . . -168.95(8) no
Cd2 O2 C19 C14 . . . 164.46(9) no
Cd2 O2 C19 C18 . . . -16.9(2) no
Cd1 O3 C20 O4 . . . -9.83(19) no
Cd1 O3 C20 C21 . . . 169.05(7) no
Cd2 O4 C20 O3 . . . 22.9(3) no
Cd2 O4 C20 C21 . . . -155.94(13) no
Cd1 N1 C7 C6 . . . 0.7(2) no
Cd1 N1 C8 C9 . . . 58.78(13) no
C7 N1 C8 C9 . . . -120.22(14) no
C8 N1 C7 C6 . . . 179.65(12) no
Cd1 N2 C10 C9 . . . -64.13(14) no
Cd1 N2 C13 C14 . . . -3.0(3) no
C10 N2 C13 C14 . . . -178.65(14) no
C13 N2 C10 C9 . . . 112.03(16) no
O1 C1 C2 C3 . . . -179.39(12) no
O1 C1 C6 C5 . . . -179.95(11) no
O1 C1 C6 C7 . . . 2.7(3) no
C2 C1 C6 C5 . . . 0.03(19) no
C2 C1 C6 C7 . . . -177.28(12) no
C6 C1 C2 C3 . . . 0.6(2) no
C1 C2 C3 C4 . . . -0.6(2) no
C2 C3 C4 Cl1 . . . 179.67(12) no
C2 C3 C4 C5 . . . -0.2(2) no
Cl1 C4 C5 C6 . . . -179.00(9) no
C3 C4 C5 C6 . . . 0.8(2) no
C4 C5 C6 C1 . . . -0.8(2) no
C4 C5 C6 C7 . . . 176.87(12) no
C1 C6 C7 N1 . . . 1.8(3) no
C5 C6 C7 N1 . . . -175.58(13) no
N1 C8 C9 C10 . . . -66.99(16) no
N1 C8 C9 C11 . . . 57.51(16) no
N1 C8 C9 C12 . . . 177.18(11) no
C8 C9 C10 N2 . . . 70.18(17) no
C11 C9 C10 N2 . . . -54.36(17) no
C12 C9 C10 N2 . . . -174.44(14) no
N2 C13 C14 C15 . . . 176.27(16) no
N2 C13 C14 C19 . . . -3.8(3) no
C13 C14 C15 C16 . . . -179.71(14) no
C13 C14 C19 O2 . . . -1.1(3) no
C13 C14 C19 C18 . . . -179.75(14) no
C15 C14 C19 O2 . . . 178.88(14) no
C15 C14 C19 C18 . . . 0.2(2) no
C19 C14 C15 C16 . . . 0.3(3) no
C14 C15 C16 Cl2 . . . 177.90(13) no
C14 C15 C16 C17 . . . -0.9(3) no
Cl2 C16 C17 C18 . . . -177.94(10) no
C15 C16 C17 C18 . . . 0.8(3) no
C16 C17 C18 C19 . . . -0.3(3) no
C17 C18 C19 O2 . . . -178.95(14) no
C17 C18 C19 C14 . . . -0.2(3) no
